data_1503094
loop_
_publ_author_name
'Valiulin, Roman A.'
'Arisco, Teresa M.'
'Kutateladze, Andrei G.'

_publ_section_title
;
 Strained to the limit: when a cyclobutyl moiety becomes a thermodynamic
 sink in a protolytic ring-opening of photogenerated oxetanes.
;
_journal_issue 15
_journal_name_full 'Organic letters'
_journal_page_first 3398
_journal_page_last 3401
_journal_paper_doi 10.1021/ol101297b
_journal_volume 12
_journal_year 2010
_chemical_formula_moiety 'C18 H20 O2'
_chemical_formula_sum 'C18 H20 O2'
_chemical_formula_weight 268.35
_chemical_name_common none
_chemical_name_systematic
;
1S(R), 2R(S), 4R(S), 5S(R), 8R(S), 9S(R), 11S(R), 12R(S)-
pentacyclo[10.2.2.2^5,8^.0^2,11^.0^4,9^]octadeca-6,13-diene-3,10-dione
;
_space_group_IT_number 14
_symmetry_cell_setting monoclinic
_symmetry_space_group_name_Hall '-P 2ybc'
_symmetry_space_group_name_H-M 'P 1 21/c 1'
_atom_sites_solution_hydrogens geom
_atom_sites_solution_primary direct
_atom_sites_solution_secondary difmap
_audit_creation_method SHELXL-97
_cell_angle_alpha 90.00
_cell_angle_beta 90.515(2)
_cell_angle_gamma 90.00
_cell_formula_units_Z 8
_cell_length_a 23.7529(9)
_cell_length_b 6.5856(3)
_cell_length_c 17.3617(7)
_cell_measurement_reflns_used 8277
_cell_measurement_temperature 296(2)
_cell_measurement_theta_max 25.36
_cell_measurement_theta_min 2.89
_cell_volume 2715.73(19)
_computing_cell_refinement 'Bruker SAINT'
_computing_data_collection 'Bruker APEX2'
_computing_data_reduction 'Bruker SAINT'
_computing_molecular_graphics 'Bruker SHELXTL'
_computing_publication_material 'Bruker SHELXTL'
_computing_structure_refinement 'SHELXL-97 (Sheldrick, 2008)'
_computing_structure_solution 'SHELXS-97 (Sheldrick, 2008)'
_diffrn_ambient_temperature 296(2)
_diffrn_detector_area_resol_mean 8.33
_diffrn_measured_fraction_theta_full 0.976
_diffrn_measured_fraction_theta_max 0.976
_diffrn_measurement_device_type 'Bruker D8 APEX II Diffractometer'
_diffrn_measurement_method '\f and \w scans'
_diffrn_radiation_monochromator graphite
_diffrn_radiation_source 'fine-focus sealed tube'
_diffrn_radiation_type MoK\a
_diffrn_radiation_wavelength 0.71073
_diffrn_reflns_av_R_equivalents 0.0277
_diffrn_reflns_av_sigmaI/netI 0.0278
_diffrn_reflns_limit_h_max 28
_diffrn_reflns_limit_h_min -21
_diffrn_reflns_limit_k_max 7
_diffrn_reflns_limit_k_min -7
_diffrn_reflns_limit_l_max 20
_diffrn_reflns_limit_l_min -19
_diffrn_reflns_number 13270
_diffrn_reflns_theta_full 25.03
_diffrn_reflns_theta_max 25.03
_diffrn_reflns_theta_min 0.86
_exptl_absorpt_coefficient_mu 0.084
_exptl_absorpt_correction_type none
_exptl_crystal_colour colourless
_exptl_crystal_density_diffrn 1.320
_exptl_crystal_density_method 'not measured'
_exptl_crystal_description prism
_exptl_crystal_F_000 1164
_exptl_crystal_size_max 1.00
_exptl_crystal_size_mid 0.65
_exptl_crystal_size_min 0.45
_refine_diff_density_max 0.326
_refine_diff_density_min -0.278
_refine_diff_density_rms 0.056
_refine_ls_extinction_method none
_refine_ls_goodness_of_fit_ref 1.043
_refine_ls_hydrogen_treatment noref
_refine_ls_matrix_type full
_refine_ls_number_parameters 361
_refine_ls_number_reflns 4675
_refine_ls_number_restraints 0
_refine_ls_restrained_S_all 1.043
_refine_ls_R_factor_all 0.0532
_refine_ls_R_factor_gt 0.0442
_refine_ls_shift/su_max 0.001
_refine_ls_shift/su_mean 0.000
_refine_ls_structure_factor_coef Fsqd
_refine_ls_weighting_details 'calc w=1/[\s^2^(Fo^2^)+(0.0906P)^2^+0.7724P] where P=(Fo^2^+2Fc^2^)/3'
_refine_ls_weighting_scheme calc
_refine_ls_wR_factor_gt 0.1318
_refine_ls_wR_factor_ref 0.1423
_reflns_number_gt 3913
_reflns_number_total 4675
_reflns_threshold_expression >2sigma(I)
_cod_data_source_file ol101297b_si_002.cif
_cod_data_source_block 222_da_adduct_2_photo_0ma
_cod_depositor_comments
;
The following automatic conversions were performed:

'_symmetry_cell_setting' value 'Monoclinic' changed to 'monoclinic'
according to /home/saulius/struct/CIF-dictionaries/cif_core.dic
dictionary named 'cif_core.dic' version 2.4.2 from 2011-04-26.

Automatic conversion script
Id: cif_fix_values 1715 2011-07-08 13:25:40Z adriana 
;
_cod_original_sg_symbol_H-M 'P2(1)/c  '
_cod_database_code 1503094

loop_
_symmetry_equiv_pos_as_xyz
'x, y, z'
'-x, y+1/2, -z+1/2'
'-x, -y, -z'
'x, -y-1/2, z-1/2'

loop_
_atom_site_label
_atom_site_type_symbol
_atom_site_fract_x
_atom_site_fract_y
_atom_site_fract_z
_atom_site_U_iso_or_equiv
_atom_site_adp_type
_atom_site_occupancy
_atom_site_symmetry_multiplicity
_atom_site_calc_flag
_atom_site_refinement_flags
O2 O 0.45722(5) 0.7956(2) 0.84829(7) 0.0473(4) Uani 1 1 d .
O1 O 0.36375(6) 1.38380(17) 0.76321(7) 0.0378(3) Uani 1 1 d .
O3 O 0.15765(5) -0.37297(17) 0.23368(7) 0.0329(3) Uani 1 1 d .
O4 O 0.03549(5) 0.1537(2) 0.15540(7) 0.0315(3) Uani 1 1 d .
C18 C 0.28482(7) 0.7939(3) 0.91179(10) 0.0307(4) Uani 1 1 d .
H18A H 0.2730 0.6770 0.8817 0.037 Uiso 1 1 calc R
H18B H 0.2756 0.7687 0.9653 0.037 Uiso 1 1 calc R
C17 C 0.25374(7) 0.9848(3) 0.88305(10) 0.0284(4) Uani 1 1 d .
H17A H 0.2288 0.9494 0.8406 0.034 Uiso 1 1 calc R
H17B H 0.2312 1.0407 0.9242 0.034 Uiso 1 1 calc R
C12 C 0.46584(7) 0.8427(3) 0.58803(9) 0.0281(4) Uani 1 1 d .
H12A H 0.5053 0.8621 0.6011 0.034 Uiso 1 1 calc R
H12B H 0.4634 0.7443 0.5466 0.034 Uiso 1 1 calc R
C9 C 0.43981(7) 1.0458(3) 0.56177(9) 0.0272(4) Uani 1 1 d .
H9A H 0.4275 1.0354 0.5085 0.033 Uiso 1 1 calc R
H9B H 0.4678 1.1527 0.5653 0.033 Uiso 1 1 calc R
C36 C 0.24573(6) 0.1006(3) 0.11857(9) 0.0263(4) Uani 1 1 d .
H36A H 0.2703 0.0646 0.0764 0.032 Uiso 1 1 calc R
H36B H 0.2690 0.1446 0.1617 0.032 Uiso 1 1 calc R
C35 C 0.20614(7) 0.2741(2) 0.09348(9) 0.0258(4) Uani 1 1 d .
H35A H 0.2141 0.3129 0.0408 0.031 Uiso 1 1 calc R
H35B H 0.2122 0.3915 0.1262 0.031 Uiso 1 1 calc R
C26 C 0.03339(6) 0.0851(3) 0.41604(9) 0.0255(4) Uani 1 1 d .
H26A H 0.0326 0.1807 0.4585 0.031 Uiso 1 1 calc R
H26B H -0.0050 0.0445 0.4044 0.031 Uiso 1 1 calc R
C7 C 0.33757(7) 1.1816(3) 0.92159(9) 0.0250(4) Uani 1 1 d .
H7 H 0.3434 1.3095 0.9429 0.030 Uiso 1 1 calc R
C11 C 0.43373(7) 0.7632(2) 0.65911(9) 0.0248(4) Uani 1 1 d .
H11 H 0.4484 0.6312 0.6759 0.030 Uiso 1 1 calc R
C8 C 0.36448(6) 1.0174(3) 0.94597(9) 0.0248(4) Uani 1 1 d .
H8 H 0.3909 1.0206 0.9858 0.030 Uiso 1 1 calc R
C16 C 0.34879(7) 0.8249(2) 0.90395(9) 0.0239(4) Uani 1 1 d .
H16 H 0.3696 0.7084 0.9246 0.029 Uiso 1 1 calc R
C14 C 0.42311(7) 0.8556(2) 0.80108(9) 0.0239(4) Uani 1 1 d .
C32 C 0.06863(6) -0.1030(2) 0.43892(9) 0.0233(4) Uani 1 1 d .
H32A H 0.0457 -0.2245 0.4343 0.028 Uiso 1 1 calc R
H32B H 0.0811 -0.0908 0.4921 0.028 Uiso 1 1 calc R
C13 C 0.37265(7) 0.7483(2) 0.63660(9) 0.0235(4) Uani 1 1 d .
H13 H 0.3525 0.6275 0.6393 0.028 Uiso 1 1 calc R
C6 C 0.29675(7) 1.1434(2) 0.85635(9) 0.0232(4) Uani 1 1 d .
H6 H 0.2779 1.2694 0.8406 0.028 Uiso 1 1 calc R
C33 C 0.13761(6) 0.0092(2) 0.05453(9) 0.0228(4) Uani 1 1 d .
H33 H 0.1115 -0.0050 0.0146 0.027 Uiso 1 1 calc R
C2 C 0.38895(6) 1.0982(2) 0.61360(9) 0.0224(4) Uani 1 1 d .
H2 H 0.3699 1.2215 0.5955 0.027 Uiso 1 1 calc R
C19 C 0.17178(7) -0.1394(2) 0.07629(9) 0.0222(4) Uani 1 1 d .
H19 H 0.1718 -0.2665 0.0529 0.027 Uiso 1 1 calc R
C20 C 0.21070(6) -0.0852(2) 0.14216(9) 0.0223(4) Uani 1 1 d .
H20 H 0.2351 -0.1999 0.1557 0.027 Uiso 1 1 calc R
C1 C 0.34976(6) 0.9205(2) 0.61267(8) 0.0220(4) Uani 1 1 d .
H1A H 0.3124 0.9302 0.5966 0.026 Uiso 1 1 calc R
C25 C 0.05975(6) 0.1869(2) 0.34457(9) 0.0220(4) Uani 1 1 d .
H25 H 0.0388 0.3091 0.3295 0.026 Uiso 1 1 calc R
C10 C 0.44227(6) 0.9278(2) 0.72297(9) 0.0220(4) Uani 1 1 d .
H10 H 0.4828 0.9547 0.7270 0.026 Uiso 1 1 calc R
C34 C 0.14442(7) 0.2027(2) 0.09965(9) 0.0218(4) Uani 1 1 d .
H34 H 0.1184 0.3075 0.0809 0.026 Uiso 1 1 calc R
C4 C 0.36889(7) 1.2033(2) 0.75163(9) 0.0218(4) Uani 1 1 d .
C3 C 0.41351(6) 1.1282(2) 0.69691(9) 0.0212(4) Uani 1 1 d .
H3A H 0.4428 1.2328 0.6942 0.025 Uiso 1 1 calc R
C28 C 0.11977(7) 0.2373(2) 0.36556(9) 0.0213(4) Uani 1 1 d .
H28 H 0.1340 0.3687 0.3635 0.026 Uiso 1 1 calc R
C27 C 0.15063(6) 0.0793(2) 0.38720(8) 0.0204(3) Uani 1 1 d .
H27 H 0.1882 0.0911 0.4022 0.025 Uiso 1 1 calc R
C29 C 0.14336(7) -0.1999(2) 0.24678(9) 0.0200(3) Uani 1 1 d .
C24 C 0.05803(6) 0.0238(2) 0.27917(9) 0.0199(4) Uani 1 1 d .
H24 H 0.0193 -0.0270 0.2756 0.024 Uiso 1 1 calc R
C31 C 0.12022(6) -0.1199(2) 0.38559(9) 0.0197(3) Uani 1 1 d .
H31 H 0.1451 -0.2309 0.4019 0.024 Uiso 1 1 calc R
C23 C 0.07264(6) 0.1124(2) 0.20171(9) 0.0194(3) Uani 1 1 d .
C15 C 0.36087(6) 0.8553(2) 0.81764(9) 0.0193(3) Uani 1 1 d .
H15 H 0.3443 0.7397 0.7900 0.023 Uiso 1 1 calc R
C30 C 0.09622(6) -0.1581(2) 0.30258(9) 0.0190(3) Uani 1 1 d .
H30 H 0.0725 -0.2797 0.3046 0.023 Uiso 1 1 calc R
C5 C 0.32995(6) 1.0508(2) 0.78881(9) 0.0186(3) Uani 1 1 d .
H5 H 0.3024 1.0086 0.7496 0.022 Uiso 1 1 calc R
C21 C 0.17401(6) -0.0223(2) 0.21113(8) 0.0178(3) Uani 1 1 d .
H21 H 0.1994 0.0329 0.2507 0.021 Uiso 1 1 calc R
C22 C 0.13388(6) 0.1542(2) 0.18530(8) 0.0175(3) Uani 1 1 d .
H22 H 0.1446 0.2749 0.2150 0.021 Uiso 1 1 calc R

loop_
_atom_site_aniso_label
_atom_site_aniso_U_11
_atom_site_aniso_U_22
_atom_site_aniso_U_33
_atom_site_aniso_U_23
_atom_site_aniso_U_13
_atom_site_aniso_U_12
O2 0.0300(7) 0.0840(11) 0.0278(8) 0.0174(7) 0.0014(6) 0.0251(7)
O1 0.0626(9) 0.0179(7) 0.0331(7) 0.0007(5) 0.0124(6) 0.0015(6)
O3 0.0528(8) 0.0182(6) 0.0280(7) 0.0001(5) 0.0084(6) 0.0063(5)
O4 0.0224(6) 0.0474(8) 0.0246(7) 0.0060(5) -0.0041(5) 0.0090(5)
C18 0.0336(10) 0.0302(10) 0.0286(10) 0.0025(7) 0.0080(8) -0.0057(7)
C17 0.0207(8) 0.0403(10) 0.0243(9) -0.0018(7) 0.0027(7) 0.0001(7)
C12 0.0243(8) 0.0398(10) 0.0203(9) -0.0042(7) 0.0045(7) 0.0001(7)
C9 0.0270(8) 0.0367(10) 0.0179(8) 0.0011(7) 0.0003(7) -0.0095(7)
C36 0.0213(8) 0.0361(10) 0.0217(9) -0.0021(7) 0.0015(7) -0.0020(7)
C35 0.0299(9) 0.0258(9) 0.0219(9) 0.0015(6) 0.0040(7) -0.0045(7)
C26 0.0207(8) 0.0348(10) 0.0211(8) -0.0027(7) 0.0032(6) 0.0006(7)
C7 0.0311(9) 0.0254(9) 0.0186(8) -0.0036(6) 0.0021(7) -0.0013(7)
C11 0.0259(9) 0.0254(9) 0.0230(9) -0.0001(6) 0.0012(7) 0.0038(7)
C8 0.0241(8) 0.0338(9) 0.0164(8) 0.0003(6) -0.0010(6) 0.0002(7)
C16 0.0282(9) 0.0232(8) 0.0204(9) 0.0062(6) 0.0021(7) 0.0047(7)
C14 0.0249(8) 0.0263(9) 0.0205(9) 0.0017(6) -0.0015(7) 0.0081(7)
C32 0.0244(8) 0.0281(9) 0.0175(8) 0.0020(6) 0.0004(6) -0.0052(7)
C13 0.0263(8) 0.0233(8) 0.0209(9) -0.0050(6) 0.0034(7) -0.0078(7)
C6 0.0237(8) 0.0250(9) 0.0211(9) -0.0001(6) 0.0003(7) 0.0077(7)
C33 0.0246(8) 0.0280(9) 0.0158(8) 0.0006(6) -0.0019(6) -0.0017(7)
C2 0.0249(8) 0.0246(8) 0.0178(8) 0.0023(6) -0.0020(6) -0.0015(7)
C19 0.0275(8) 0.0231(8) 0.0161(8) -0.0027(6) 0.0017(6) 0.0004(6)
C20 0.0205(8) 0.0256(9) 0.0207(8) -0.0010(6) -0.0003(6) 0.0056(6)
C1 0.0205(8) 0.0315(9) 0.0141(8) -0.0037(6) -0.0012(6) -0.0046(7)
C25 0.0227(8) 0.0230(8) 0.0203(8) -0.0006(6) 0.0006(6) 0.0043(6)
C10 0.0156(7) 0.0309(9) 0.0195(9) -0.0002(6) -0.0003(6) -0.0007(6)
C34 0.0250(8) 0.0210(8) 0.0193(8) 0.0053(6) -0.0012(6) 0.0028(6)
C4 0.0282(9) 0.0194(8) 0.0176(8) 0.0011(6) -0.0049(6) 0.0008(6)
C3 0.0238(8) 0.0211(8) 0.0187(8) 0.0011(6) -0.0019(6) -0.0071(6)
C28 0.0257(8) 0.0212(8) 0.0172(8) -0.0038(6) 0.0031(6) -0.0051(6)
C27 0.0193(7) 0.0289(9) 0.0131(8) -0.0039(6) 0.0001(6) -0.0043(6)
C29 0.0256(8) 0.0183(8) 0.0159(8) -0.0007(6) -0.0058(6) 0.0011(6)
C24 0.0159(7) 0.0242(8) 0.0196(8) 0.0002(6) -0.0017(6) -0.0008(6)
C31 0.0212(8) 0.0220(8) 0.0159(8) 0.0002(6) -0.0022(6) 0.0004(6)
C23 0.0218(8) 0.0187(8) 0.0177(8) -0.0011(6) -0.0029(6) 0.0048(6)
C15 0.0232(8) 0.0162(8) 0.0186(8) 0.0002(6) -0.0002(6) 0.0018(6)
C30 0.0214(8) 0.0172(8) 0.0184(8) 0.0010(6) -0.0027(6) -0.0044(6)
C5 0.0183(7) 0.0200(8) 0.0175(8) -0.0004(6) -0.0029(6) 0.0028(6)
C21 0.0170(7) 0.0195(8) 0.0168(8) -0.0007(6) -0.0040(6) 0.0026(6)
C22 0.0210(8) 0.0147(7) 0.0167(8) 0.0003(6) -0.0009(6) 0.0012(6)

loop_
_atom_type_symbol
_atom_type_description
_atom_type_scat_dispersion_real
_atom_type_scat_dispersion_imag
_atom_type_scat_source
C C 0.0033 0.0016 'International Tables Vol C Tables 4.2.6.8 and 6.1.1.4'
H H 0.0000 0.0000 'International Tables Vol C Tables 4.2.6.8 and 6.1.1.4'
O O 0.0106 0.0060 'International Tables Vol C Tables 4.2.6.8 and 6.1.1.4'

loop_
_geom_angle_atom_site_label_1
_geom_angle_atom_site_label_2
_geom_angle_atom_site_label_3
_geom_angle
C17 C18 C16 109.49(13)
C17 C18 H18A 109.8
C16 C18 H18A 109.8
C17 C18 H18B 109.8
C16 C18 H18B 109.8
H18A C18 H18B 108.2
C6 C17 C18 109.58(13)
C6 C17 H17A 109.8
C18 C17 H17A 109.8
C6 C17 H17B 109.8
C18 C17 H17B 109.8
H17A C17 H17B 108.2
C9 C12 C11 109.28(13)
C9 C12 H12A 109.8
C11 C12 H12A 109.8
C9 C12 H12B 109.8
C11 C12 H12B 109.8
H12A C12 H12B 108.3
C12 C9 C2 109.51(13)
C12 C9 H9A 109.8
C2 C9 H9A 109.8
C12 C9 H9B 109.8
C2 C9 H9B 109.8
H9A C9 H9B 108.2
C20 C36 C35 109.59(12)
C20 C36 H36A 109.8
C35 C36 H36A 109.8
C20 C36 H36B 109.8
C35 C36 H36B 109.8
H36A C36 H36B 108.2
C36 C35 C34 109.41(13)
C36 C35 H35A 109.8
C34 C35 H35A 109.8
C36 C35 H35B 109.8
C34 C35 H35B 109.8
H35A C35 H35B 108.2
C32 C26 C25 109.35(12)
C32 C26 H26A 109.8
C25 C26 H26A 109.8
C32 C26 H26B 109.8
C25 C26 H26B 109.8
H26A C26 H26B 108.3
C8 C7 C6 114.22(14)
C8 C7 H7 122.9
C6 C7 H7 122.9
C13 C11 C12 107.23(13)
C13 C11 C10 110.41(12)
C12 C11 C10 105.63(13)
C13 C11 H11 111.1
C12 C11 H11 111.1
C10 C11 H11 111.1
C7 C8 C16 114.54(14)
C7 C8 H8 122.7
C16 C8 H8 122.7
C8 C16 C18 107.98(13)
C8 C16 C15 108.30(13)
C18 C16 C15 107.20(13)
C8 C16 H16 111.1
C18 C16 H16 111.1
C15 C16 H16 111.1
O2 C14 C15 121.35(14)
O2 C14 C10 120.26(14)
C15 C14 C10 118.37(13)
C26 C32 C31 109.50(12)
C26 C32 H32A 109.8
C31 C32 H32A 109.8
C26 C32 H32B 109.8
C31 C32 H32B 109.8
H32A C32 H32B 108.2
C1 C13 C11 114.77(14)
C1 C13 H13 122.6
C11 C13 H13 122.6
C7 C6 C17 108.18(13)
C7 C6 C5 107.90(12)
C17 C6 C5 107.83(13)
C7 C6 H6 110.9
C17 C6 H6 110.9
C5 C6 H6 110.9
C19 C33 C34 114.51(14)
C19 C33 H33 122.7
C34 C33 H33 122.7
C1 C2 C9 107.90(13)
C1 C2 C3 109.57(12)
C9 C2 C3 106.14(12)
C1 C2 H2 111.0
C9 C2 H2 111.0
C3 C2 H2 111.0
C33 C19 C20 114.31(14)
C33 C19 H19 122.8
C20 C19 H19 122.8
C19 C20 C36 108.44(13)
C19 C20 C21 107.79(12)
C36 C20 C21 107.68(12)
C19 C20 H20 110.9
C36 C20 H20 110.9
C21 C20 H20 110.9
C13 C1 C2 114.42(14)
C13 C1 H1A 122.8
C2 C1 H1A 122.8
C28 C25 C26 106.89(13)
C28 C25 C24 110.24(12)
C26 C25 C24 106.05(13)
C28 C25 H25 111.2
C26 C25 H25 111.2
C24 C25 H25 111.2
C14 C10 C3 113.21(12)
C14 C10 C11 112.33(13)
C3 C10 C11 109.22(12)
C14 C10 H10 107.3
C3 C10 H10 107.3
C11 C10 H10 107.3
C33 C34 C22 107.99(12)
C33 C34 C35 108.63(13)
C22 C34 C35 106.98(13)
C33 C34 H34 111.0
C22 C34 H34 111.0
C35 C34 H34 111.0
O1 C4 C3 119.81(14)
O1 C4 C5 121.14(15)
C3 C4 C5 119.02(13)
C4 C3 C10 113.83(12)
C4 C3 C2 111.33(12)
C10 C3 C2 108.75(12)
C4 C3 H3A 107.6
C10 C3 H3A 107.6
C2 C3 H3A 107.6
C27 C28 C25 114.56(14)
C27 C28 H28 122.7
C25 C28 H28 122.7
C28 C27 C31 114.64(13)
C28 C27 H27 122.7
C31 C27 H27 122.7
O3 C29 C30 120.10(14)
O3 C29 C21 120.94(14)
C30 C29 C21 118.89(13)
C23 C24 C30 113.12(12)
C23 C24 C25 112.12(12)
C30 C24 C25 109.17(12)
C23 C24 H24 107.4
C30 C24 H24 107.4
C25 C24 H24 107.4
C27 C31 C32 108.11(12)
C27 C31 C30 109.26(12)
C32 C31 C30 106.18(12)
C27 C31 H31 111.0
C32 C31 H31 111.0
C30 C31 H31 111.0
O4 C23 C24 120.20(14)
O4 C23 C22 121.85(14)
C24 C23 C22 117.91(12)
C14 C15 C16 112.15(13)
C14 C15 C5 113.36(12)
C16 C15 C5 109.09(12)
C14 C15 H15 107.3
C16 C15 H15 107.3
C5 C15 H15 107.3
C29 C30 C24 113.97(12)
C29 C30 C31 110.69(12)
C24 C30 C31 108.87(12)
C29 C30 H30 107.7
C24 C30 H30 107.7
C31 C30 H30 107.7
C4 C5 C6 112.32(13)
C4 C5 C15 113.33(12)
C6 C5 C15 108.91(12)
C4 C5 H5 107.3
C6 C5 H5 107.3
C15 C5 H5 107.3
C29 C21 C20 112.75(12)
C29 C21 C22 113.39(12)
C20 C21 C22 108.86(12)
C29 C21 H21 107.2
C20 C21 H21 107.2
C22 C21 H21 107.2
C23 C22 C34 112.60(12)
C23 C22 C21 113.30(12)
C34 C22 C21 109.01(12)
C23 C22 H22 107.2
C34 C22 H22 107.2
C21 C22 H22 107.2

loop_
_geom_bond_atom_site_label_1
_geom_bond_atom_site_label_2
_geom_bond_distance
O2 C14 1.213(2)
O1 C4 1.2121(19)
O3 C29 1.2114(19)
O4 C23 1.2192(18)
C18 C17 1.539(2)
C18 C16 1.540(2)
C18 H18A 0.9700
C18 H18B 0.9700
C17 C6 1.536(2)
C17 H17A 0.9700
C17 H17B 0.9700
C12 C9 1.541(2)
C12 C11 1.548(2)
C12 H12A 0.9700
C12 H12B 0.9700
C9 C2 1.552(2)
C9 H9A 0.9700
C9 H9B 0.9700
C36 C20 1.537(2)
C36 C35 1.540(2)
C36 H36A 0.9700
C36 H36B 0.9700
C35 C34 1.544(2)
C35 H35A 0.9700
C35 H35B 0.9700
C26 C32 1.545(2)
C26 C25 1.548(2)
C26 H26A 0.9700
C26 H26B 0.9700
C7 C8 1.324(2)
C7 C6 1.506(2)
C7 H7 0.9300
C11 C13 1.503(2)
C11 C10 1.563(2)
C11 H11 0.9800
C8 C16 1.508(2)
C8 H8 0.9300
C16 C15 1.541(2)
C16 H16 0.9800
C14 C15 1.509(2)
C14 C10 1.511(2)
C32 C31 1.546(2)
C32 H32A 0.9700
C32 H32B 0.9700
C13 C1 1.323(2)
C13 H13 0.9300
C6 C5 1.545(2)
C6 H6 0.9800
C33 C19 1.324(2)
C33 C34 1.504(2)
C33 H33 0.9300
C2 C1 1.495(2)
C2 C3 1.567(2)
C2 H2 0.9800
C19 C20 1.507(2)
C19 H19 0.9300
C20 C21 1.544(2)
C20 H20 0.9800
C1 H1A 0.9300
C25 C28 1.505(2)
C25 C24 1.563(2)
C25 H25 0.9800
C10 C3 1.551(2)
C10 H10 0.9800
C34 C22 1.544(2)
C34 H34 0.9800
C4 C3 1.513(2)
C4 C5 1.514(2)
C3 H3A 0.9800
C28 C27 1.326(2)
C28 H28 0.9300
C27 C31 1.497(2)
C27 H27 0.9300
C29 C30 1.513(2)
C29 C21 1.513(2)
C24 C23 1.509(2)
C24 C30 1.554(2)
C24 H24 0.9800
C31 C30 1.566(2)
C31 H31 0.9800
C23 C22 1.510(2)
C15 C5 1.562(2)
C15 H15 0.9800
C30 H30 0.9800
C5 H5 0.9800
C21 C22 1.5663(19)
C21 H21 0.9800
C22 H22 0.9800
